data_2212533
loop_
_publ_author_name
'Vald\'es-Mart\'inez, Jes\'us'
'Toscano, Rub\'en A.'
'Germ\'an-Acacio, Juan Manuel'

_publ_section_title
;
 4,4'-Bipyridinium tetrachloridopalladate(II)
;
_journal_coeditor_code DN2131
_journal_issue 3
_journal_name_full 'Acta Crystallographica Section E'
_journal_page_first m870
_journal_page_last m871
_journal_paper_doi 10.1107/S1600536807008483
_journal_volume 63
_journal_year 2007
_chemical_formula_iupac '(C10 H10 N2) [Pd Cl4]'
_chemical_formula_moiety 'C10 H10 N2 2+, Cl4 Pd 2-'
_chemical_formula_sum 'C10 H10 Cl4 N2 Pd'
_chemical_formula_weight 406.40
_chemical_name_systematic
;
4,4'-Bipyridinium tetrachloridopalladate(II)
;
_space_group_IT_number 12
_symmetry_cell_setting monoclinic
_symmetry_space_group_name_Hall '-I 2y'
_symmetry_space_group_name_H-M 'I 1 2/m 1'
_atom_sites_solution_hydrogens geom
_atom_sites_solution_primary direct
_atom_sites_solution_secondary difmap
_audit_creation_method SHELXL-97
_cell_angle_alpha 90.00
_cell_angle_beta 90.649(3)
_cell_angle_gamma 90.00
_cell_formula_units_Z 2
_cell_length_a 6.7180(10)
_cell_length_b 11.754(2)
_cell_length_c 8.015(2)
_cell_measurement_reflns_used 2186
_cell_measurement_temperature 298(2)
_cell_measurement_theta_max 25.35
_cell_measurement_theta_min 3.08
_cell_volume 632.9(2)
_computing_cell_refinement SMART
_computing_data_collection 'SMART (Bruker, 2006)'
_computing_data_reduction 'SAINT (Bruker, 2006)'
_computing_molecular_graphics 'X-SEED (Barbour, 2001)'
_computing_publication_material 'publCIF Westrip, 2007) and enCifer (Allen <i>et al.</i>,  2004)'
_computing_structure_refinement SHELXTL
_computing_structure_solution 'SHELXTL (Sheldrick, 2000)'
_diffrn_ambient_temperature 298(2)
_diffrn_detector_area_resol_mean 0.661
_diffrn_measured_fraction_theta_full 1.000
_diffrn_measured_fraction_theta_max 1.000
_diffrn_measurement_device_type 'Bruker SMART APEX CCD'
_diffrn_measurement_method \w
_diffrn_radiation_monochromator graphite
_diffrn_radiation_source 'fine-focus sealed tube'
_diffrn_radiation_type MoK\a
_diffrn_radiation_wavelength 0.71073
_diffrn_reflns_av_R_equivalents 0.0374
_diffrn_reflns_av_sigmaI/netI 0.0244
_diffrn_reflns_limit_h_max 8
_diffrn_reflns_limit_h_min -8
_diffrn_reflns_limit_k_max 14
_diffrn_reflns_limit_k_min -14
_diffrn_reflns_limit_l_max 9
_diffrn_reflns_limit_l_min -9
_diffrn_reflns_number 2552
_diffrn_reflns_theta_full 25.35
_diffrn_reflns_theta_max 25.35
_diffrn_reflns_theta_min 3.08
_diffrn_standards_decay_% 0
_exptl_absorpt_coefficient_mu 2.286
_exptl_absorpt_correction_T_max 0.8554
_exptl_absorpt_correction_T_min 0.6702
_exptl_absorpt_correction_type analytical
_exptl_absorpt_process_details '(Sheldrick, 2000)'
_exptl_crystal_colour yellow
_exptl_crystal_density_diffrn 2.133
_exptl_crystal_density_method 'not measured'
_exptl_crystal_description prism
_exptl_crystal_F_000 396
_exptl_crystal_size_max 0.188
_exptl_crystal_size_mid 0.082
_exptl_crystal_size_min 0.072
_refine_diff_density_max 0.581
_refine_diff_density_min -0.291
_refine_ls_extinction_method none
_refine_ls_goodness_of_fit_ref 1.100
_refine_ls_hydrogen_treatment mixed
_refine_ls_matrix_type full
_refine_ls_number_parameters 46
_refine_ls_number_reflns 613
_refine_ls_number_restraints 1
_refine_ls_restrained_S_all 1.099
_refine_ls_R_factor_all 0.0242
_refine_ls_R_factor_gt 0.0232
_refine_ls_shift/su_max 0.000
_refine_ls_shift/su_mean 0.000
_refine_ls_structure_factor_coef Fsqd
_refine_ls_weighting_details 'calc w=1/[\s^2^(Fo^2^)+(0.0295P)^2^+0.5871P] where P=(Fo^2^+2Fc^2^)/3'
_refine_ls_weighting_scheme calc
_refine_ls_wR_factor_gt 0.0575
_refine_ls_wR_factor_ref 0.0579
_reflns_number_gt 591
_reflns_number_total 613
_reflns_threshold_expression I>2\s(I)
_cod_data_source_file dn2131.cif
_cod_data_source_block I
_cod_original_sg_symbol_H-M 'I 2/m'
_cod_database_code 2212533
_cod_database_fobs_code 2212533

loop_
_symmetry_equiv_pos_as_xyz
'x, y, z'
'-x, y, -z'
'x+1/2, y+1/2, z+1/2'
'-x+1/2, y+1/2, -z+1/2'
'-x, -y, -z'
'x, -y, z'
'-x+1/2, -y+1/2, -z+1/2'
'x+1/2, -y+1/2, z+1/2'

loop_
_atom_site_type_symbol
_atom_site_label
_atom_site_fract_x
_atom_site_fract_y
_atom_site_fract_z
_atom_site_U_iso_or_equiv
_atom_site_adp_type
_atom_site_calc_flag
_atom_site_refinement_flags
_atom_site_occupancy
Pd Pd1 1.0000 0.0000 0.0000 0.03097(18) Uani d S 1
Cl Cl1 0.79728(13) 0.13796(7) 0.10751(11) 0.0519(3) Uani d . 1
N N1 0.4434(6) 0.0000 0.2829(5) 0.0489(10) Uani d SD 1
H H1 0.558(4) 0.0000 0.234(6) 0.059 Uiso d SD 1
C C2 0.3630(5) 0.0972(3) 0.3246(5) 0.0560(9) Uani d . 1
H H2 0.4243 0.1651 0.2950 0.067 Uiso calc R 1
C C3 0.1888(5) 0.0993(3) 0.4116(5) 0.0502(8) Uani d . 1
H H3 0.1330 0.1686 0.4417 0.060 Uiso calc R 1
C C4 0.0965(6) 0.0000 0.4544(5) 0.0333(9) Uani d S 1

loop_
_atom_site_aniso_label
_atom_site_aniso_U_11
_atom_site_aniso_U_22
_atom_site_aniso_U_33
_atom_site_aniso_U_12
_atom_site_aniso_U_13
_atom_site_aniso_U_23
Pd1 0.0321(3) 0.0306(3) 0.0304(3) 0.000 0.00733(17) 0.000
Cl1 0.0506(6) 0.0374(5) 0.0684(6) 0.0049(3) 0.0275(4) -0.0009(4)
N1 0.035(2) 0.074(3) 0.038(2) 0.000 0.0092(16) 0.000
C2 0.048(2) 0.056(2) 0.065(2) -0.0062(18) 0.0137(17) 0.0120(18)
C3 0.0444(19) 0.0395(19) 0.067(2) -0.0008(14) 0.0182(16) 0.0016(16)
C4 0.034(2) 0.036(2) 0.0301(19) 0.000 0.0019(16) 0.000

loop_
_atom_type_symbol
_atom_type_description
_atom_type_scat_dispersion_real
_atom_type_scat_dispersion_imag
_atom_type_scat_source
C C 0.0033 0.0016 'International Tables Vol C Tables 4.2.6.8 and 6.1.1.4'
H H 0.0000 0.0000 'International Tables Vol C Tables 4.2.6.8 and 6.1.1.4'
N N 0.0061 0.0033 'International Tables Vol C Tables 4.2.6.8 and 6.1.1.4'
Cl Cl 0.1484 0.1585 'International Tables Vol C Tables 4.2.6.8 and 6.1.1.4'
Pd Pd -0.9988 1.0072 'International Tables Vol C Tables 4.2.6.8 and 6.1.1.4'

loop_
_geom_angle_atom_site_label_1
_geom_angle_atom_site_label_2
_geom_angle_atom_site_label_3
_geom_angle_site_symmetry_1
_geom_angle_site_symmetry_3
_geom_angle
Cl1 Pd1 Cl1 2_755 . 89.94(4)
Cl1 Pd1 Cl1 6 . 90.06(4)
Cl1 Pd1 Cl1 5_755 . 180.00(5)
C2 N1 C2 6 . 121.6(4)
C2 N1 H1 6 . 119.1(3)
C2 N1 H1 . . 119.1(3)
N1 C2 C3 . . 120.2(4)
N1 C2 H2 . . 119.9
C3 C2 H2 . . 119.9
C4 C3 C2 . . 120.3(3)
C4 C3 H3 . . 119.8
C2 C3 H3 . . 119.8
C3 C4 C3 6 . 117.2(4)
C3 C4 C4 6 5_556 121.4(2)
C3 C4 C4 . 5_556 121.4(2)

loop_
_geom_bond_atom_site_label_1
_geom_bond_atom_site_label_2
_geom_bond_site_symmetry_2
_geom_bond_distance
Pd1 Cl1 . 2.2920(8)
N1 C2 6 1.309(4)
N1 C2 . 1.309(4)
N1 H1 . 0.87(3)
C2 C3 . 1.369(5)
C2 H2 . 0.9300
C3 C4 . 1.367(4)
C3 H3 . 0.9300
C4 C3 6 1.367(4)
C4 C4 5_556 1.496(8)

loop_
_geom_hbond_atom_site_label_D
_geom_hbond_atom_site_label_H
_geom_hbond_atom_site_label_A
_geom_hbond_distance_DH
_geom_hbond_distance_HA
_geom_hbond_distance_DA
_geom_hbond_angle_DHA
N1 H1 Cl1 0.87(3) 2.51(3) 3.214(3) 139.4(5)
